data_2014136
loop_
_publ_author_name
'Choudhury, A. R'
'Nagarajan, K.'
'Guru Row, T. N.'

_publ_section_title
;
 Crystal engineering <i>via</i> C---H&#x00B7;&#x00B7;&#x00B7;F and
 C---H&#x00B7;&#x00B7;&#x00B7;\p interactions in two substituted
 indoles
;
_journal_issue 9
_journal_name_full 'Acta Crystallographica Section C'
_journal_page_first o644
_journal_page_last o647
_journal_paper_doi 10.1107/S0108270104016865
_journal_volume 60
_journal_year 2004
_chemical_formula_iupac 'C22 H22 F N'
_chemical_formula_moiety 'C22 H22 F N'
_chemical_formula_sum 'C22 H22 F N'
_chemical_formula_weight 319.41
_chemical_name_systematic
;
1-(4-fluorophenyl)-6,6-dimethyl-2-phenyl-4,5,6,7-tetrahydro-1H-indole
;
_space_group_IT_number 2
_symmetry_cell_setting triclinic
_symmetry_space_group_name_Hall '-P 1'
_symmetry_space_group_name_H-M 'P -1'
_atom_sites_solution_hydrogens geom
_atom_sites_solution_primary direct
_atom_sites_solution_secondary difmap
_cell_angle_alpha 61.647(3)
_cell_angle_beta 65.525(3)
_cell_angle_gamma 69.210(3)
_cell_formula_units_Z 2
_cell_length_a 9.273(2)
_cell_length_b 10.786(2)
_cell_length_c 10.936(2)
_cell_measurement_reflns_used 945
_cell_measurement_temperature 100.0(2)
_cell_measurement_theta_max 24.35
_cell_measurement_theta_min 2.35
_cell_volume 858.8(3)
_computing_cell_refinement SMART
_computing_data_collection 'SMART (Bruker, 2004)'
_computing_data_reduction 'SAINT (Bruker, 2004)'
_computing_molecular_graphics
;
Ortep-32 for Windows (Farrugia, 1997), POV-Ray
(The POV-Ray Team, 2004) and CAMERON (Watkin et al., 1993)
;
_computing_publication_material 'PLATON (Spek, 1990)'
_computing_structure_refinement 'SHELXL97 (Sheldrick, 1997)'
_computing_structure_solution 'SIR92 (Altomare et. al., 1993)'
_diffrn_ambient_temperature 100(2)
_diffrn_measured_fraction_theta_full 0.991
_diffrn_measured_fraction_theta_max 0.984
_diffrn_measurement_device_type 'Bruker SMART CCD area detector'
_diffrn_measurement_method '\f and \w scans'
_diffrn_radiation_monochromator graphite
_diffrn_radiation_source 'fine-focus sealed tube'
_diffrn_radiation_type MoK\a
_diffrn_radiation_wavelength 0.71073
_diffrn_reflns_av_R_equivalents 0.0107
_diffrn_reflns_av_sigmaI/netI 0.0151
_diffrn_reflns_limit_h_max 11
_diffrn_reflns_limit_h_min -11
_diffrn_reflns_limit_k_max 13
_diffrn_reflns_limit_k_min -13
_diffrn_reflns_limit_l_max 13
_diffrn_reflns_limit_l_min -13
_diffrn_reflns_number 6945
_diffrn_reflns_reduction_process ' ?'
_diffrn_reflns_theta_full 25.00
_diffrn_reflns_theta_max 26.37
_diffrn_reflns_theta_min 2.22
_exptl_absorpt_coefficient_mu 0.079
_exptl_absorpt_correction_T_max 0.9692
_exptl_absorpt_correction_T_min 0.9380
_exptl_absorpt_correction_type multi-scan
_exptl_absorpt_process_details '(SADABS; Sheldrick, 1996)'
_exptl_crystal_colour 'Pale yellow'
_exptl_crystal_density_diffrn 1.235
_exptl_crystal_density_method 'Not Measured'
_exptl_crystal_description Prism
_exptl_crystal_F_000 340
_exptl_crystal_size_max 0.55
_exptl_crystal_size_mid 0.50
_exptl_crystal_size_min 0.40
_refine_diff_density_max 0.297
_refine_diff_density_min -0.263
_refine_ls_extinction_method none
_refine_ls_goodness_of_fit_ref 1.050
_refine_ls_hydrogen_treatment refall
_refine_ls_matrix_type full
_refine_ls_number_parameters 305
_refine_ls_number_reflns 3474
_refine_ls_number_restraints 0
_refine_ls_restrained_S_all 1.050
_refine_ls_R_factor_all 0.0406
_refine_ls_R_factor_gt 0.0377
_refine_ls_shift/su_max 0.001
_refine_ls_shift/su_mean 0.000
_refine_ls_structure_factor_coef Fsqd
_refine_ls_weighting_details 'calc w=1/[\s^2^(Fo^2^)+(0.0503P)^2^+0.2958P] where P=(Fo^2^+2Fc^2^)/3'
_refine_ls_weighting_scheme calc
_refine_ls_wR_factor_gt 0.0943
_refine_ls_wR_factor_ref 0.0966
_reflns_number_gt 3193
_reflns_number_total 3474
_reflns_threshold_expression I>2\s(I)
_cod_data_source_file fg1756.cif
_cod_data_source_block II
_cod_depositor_comments
;
The following automatic conversions were performed:
'_symmetry_cell_setting' value 'Triclinic' changed to 'triclinic'
according to '/home/saulius/struct/CIF-dictionaries/cif_core.dic'
dictionary named 'cif_core.dic' version 2.4.1 from 2010-06-29.

Automatic conversion script
Id: cif_fix_enum 1527 2010-12-29 10:47:43Z saulius 

The following automatic conversions were performed:

'_symmetry_cell_setting' value 'Triclinic' changed to 'triclinic'
according to /home/saulius/struct/CIF-dictionaries/cif_core.dic
dictionary named 'cif_core.dic' version 2.4.1 from 2010-06-29.

Automatic conversion script
Id: cif_fix_values 1715 2011-07-08 13:25:40Z adriana 
;
_cod_original_cell_volume 858.9(3)
_cod_database_code 2014136
_cod_database_fobs_code 2014136

loop_
_symmetry_equiv_pos_as_xyz
x,y,z
-x,-y,-z

loop_
_atom_site_label
_atom_site_fract_x
_atom_site_fract_y
_atom_site_fract_z
_atom_site_U_iso_or_equiv
_atom_site_adp_type
_atom_site_calc_flag
_atom_site_refinement_flags
_atom_site_occupancy
_atom_site_disorder_assembly
_atom_site_disorder_group
_atom_site_type_symbol
F1 0.05379(8) 0.27107(8) 1.09367(8) 0.02903(19) Uani d . 1 . . F
N1 0.52616(10) 0.26153(10) 0.58141(9) 0.0159(2) Uani d . 1 . . N
C2 0.69352(12) 0.22494(11) 0.55271(11) 0.0158(2) Uani d . 1 . . C
C3 0.75945(13) 0.22901(11) 0.41254(12) 0.0169(2) Uani d . 1 . . C
C4 0.63309(14) 0.28979(13) 0.20741(12) 0.0210(2) Uani d . 1 . . C
C5 0.46415(14) 0.36120(13) 0.18770(12) 0.0206(2) Uani d . 1 . . C
C6 0.32642(13) 0.29664(12) 0.32177(12) 0.0195(2) Uani d . 1 . . C
C7 0.32203(13) 0.32121(12) 0.45158(12) 0.0186(2) Uani d . 1 . . C
C8 0.48947(13) 0.28668(11) 0.46001(11) 0.0169(2) Uani d . 1 . . C
C9 0.63108(13) 0.26859(11) 0.35434(11) 0.0174(2) Uani d . 1 . . C
C10 0.40660(12) 0.26320(12) 0.71529(11) 0.0162(2) Uani d . 1 . . C
C11 0.39443(13) 0.13754(12) 0.83999(12) 0.0178(2) Uani d . 1 . . C
C12 0.27696(13) 0.13993(12) 0.96953(12) 0.0199(2) Uani d . 1 . . C
C13 0.17318(13) 0.26877(13) 0.96883(12) 0.0201(2) Uani d . 1 . . C
C14 0.18285(14) 0.39517(13) 0.84746(13) 0.0217(2) Uani d . 1 . . C
C15 0.30232(13) 0.39180(12) 0.71896(12) 0.0195(2) Uani d . 1 . . C
C16 0.77715(13) 0.19596(11) 0.65491(11) 0.0166(2) Uani d . 1 . . C
C17 0.92614(13) 0.09977(12) 0.65109(12) 0.0199(2) Uani d . 1 . . C
C18 1.01508(14) 0.07499(13) 0.73892(13) 0.0234(3) Uani d . 1 . . C
C19 0.95596(15) 0.14383(13) 0.83469(13) 0.0243(3) Uani d . 1 . . C
C20 0.80713(15) 0.23747(13) 0.84182(13) 0.0232(2) Uani d . 1 . . C
C21 0.71887(14) 0.26442(12) 0.75242(12) 0.0196(2) Uani d . 1 . . C
C22 0.16442(15) 0.37317(14) 0.28941(14) 0.0255(3) Uani d . 1 . . C
C23 0.35162(16) 0.13617(13) 0.35860(14) 0.0255(3) Uani d . 1 . . C
H2 0.8750(18) 0.2132(15) 0.3617(16) 0.027(4) Uiso d . 1 . . H
H4A 0.6708(17) 0.1948(15) 0.1977(15) 0.023(3) Uiso d . 1 . . H
H4B 0.7141(17) 0.3491(15) 0.1277(15) 0.022(3) Uiso d . 1 . . H
H5A 0.4604(17) 0.3548(15) 0.1005(15) 0.025(3) Uiso d . 1 . . H
H5B 0.4456(16) 0.4660(15) 0.1659(15) 0.022(3) Uiso d . 1 . . H
H6A 0.2698(14) 0.4270(13) 0.4381(13) 0.012(3) Uiso d . 1 . . H
H6B 0.2498(16) 0.2624(14) 0.5445(15) 0.020(3) Uiso d . 1 . . H
H11 0.4663(16) 0.0496(15) 0.8355(15) 0.021(3) Uiso d . 1 . . H
H12 0.2667(17) 0.0523(16) 1.0580(16) 0.028(4) Uiso d . 1 . . H
H14 0.1085(18) 0.4819(16) 0.8535(15) 0.026(3) Uiso d . 1 . . H
H15 0.3152(17) 0.4796(16) 0.6308(16) 0.025(3) Uiso d . 1 . . H
H17 0.9685(17) 0.0496(15) 0.5849(15) 0.024(3) Uiso d . 1 . . H
H18 1.1176(19) 0.0077(16) 0.7324(16) 0.030(4) Uiso d . 1 . . H
H19 1.0159(17) 0.1267(15) 0.8974(15) 0.026(3) Uiso d . 1 . . H
H20 0.7633(17) 0.2857(16) 0.9100(16) 0.028(4) Uiso d . 1 . . H
H21 0.6151(17) 0.3352(15) 0.7572(15) 0.025(3) Uiso d . 1 . . H
H22A 0.1626(19) 0.3574(17) 0.2078(18) 0.038(4) Uiso d . 1 . . H
H22B 0.1441(18) 0.4789(17) 0.2625(16) 0.031(4) Uiso d . 1 . . H
H22C 0.073(2) 0.3364(17) 0.3770(18) 0.035(4) Uiso d . 1 . . H
H23A 0.262(2) 0.0942(17) 0.4444(18) 0.036(4) Uiso d . 1 . . H
H23B 0.4538(19) 0.0808(17) 0.3848(16) 0.031(4) Uiso d . 1 . . H
H23C 0.3563(18) 0.1229(17) 0.2735(17) 0.035(4) Uiso d . 1 . . H

loop_
_atom_site_aniso_label
_atom_site_aniso_U_11
_atom_site_aniso_U_22
_atom_site_aniso_U_33
_atom_site_aniso_U_12
_atom_site_aniso_U_13
_atom_site_aniso_U_23
F1 0.0225(4) 0.0422(4) 0.0224(4) -0.0096(3) 0.0046(3) -0.0196(3)
N1 0.0148(4) 0.0181(4) 0.0141(4) -0.0031(3) -0.0035(3) -0.0065(4)
C2 0.0149(5) 0.0139(5) 0.0169(5) -0.0030(4) -0.0037(4) -0.0054(4)
C3 0.0164(5) 0.0167(5) 0.0163(5) -0.0038(4) -0.0027(4) -0.0067(4)
C4 0.0208(5) 0.0262(6) 0.0161(5) -0.0050(5) -0.0039(4) -0.0092(5)
C5 0.0243(6) 0.0221(6) 0.0156(5) -0.0055(4) -0.0073(4) -0.0056(4)
C6 0.0203(5) 0.0206(5) 0.0194(5) -0.0046(4) -0.0077(4) -0.0071(4)
C7 0.0170(5) 0.0214(6) 0.0172(5) -0.0044(4) -0.0047(4) -0.0071(4)
C8 0.0190(5) 0.0169(5) 0.0151(5) -0.0044(4) -0.0053(4) -0.0055(4)
C9 0.0183(5) 0.0173(5) 0.0159(5) -0.0045(4) -0.0041(4) -0.0060(4)
C10 0.0143(5) 0.0201(5) 0.0155(5) -0.0043(4) -0.0029(4) -0.0086(4)
C11 0.0168(5) 0.0179(5) 0.0190(5) -0.0027(4) -0.0053(4) -0.0078(4)
C12 0.0202(5) 0.0236(6) 0.0162(5) -0.0089(4) -0.0040(4) -0.0059(5)
C13 0.0153(5) 0.0315(6) 0.0174(5) -0.0076(4) 0.0002(4) -0.0146(5)
C14 0.0180(5) 0.0240(6) 0.0252(6) 0.0002(4) -0.0057(5) -0.0148(5)
C15 0.0204(5) 0.0194(5) 0.0183(5) -0.0033(4) -0.0060(4) -0.0073(5)
C16 0.0170(5) 0.0162(5) 0.0150(5) -0.0065(4) -0.0038(4) -0.0034(4)
C17 0.0188(5) 0.0201(5) 0.0188(5) -0.0039(4) -0.0043(4) -0.0071(4)
C18 0.0191(5) 0.0233(6) 0.0244(6) -0.0048(5) -0.0086(5) -0.0043(5)
C19 0.0281(6) 0.0255(6) 0.0219(6) -0.0116(5) -0.0125(5) -0.0025(5)
C20 0.0298(6) 0.0240(6) 0.0202(5) -0.0099(5) -0.0079(5) -0.0082(5)
C21 0.0207(5) 0.0186(5) 0.0195(5) -0.0050(4) -0.0056(4) -0.0069(4)
C22 0.0238(6) 0.0286(6) 0.0280(6) -0.0048(5) -0.0127(5) -0.0099(5)
C23 0.0295(6) 0.0222(6) 0.0268(6) -0.0075(5) -0.0084(5) -0.0093(5)

loop_
_atom_type_symbol
_atom_type_description
_atom_type_scat_dispersion_real
_atom_type_scat_dispersion_imag
_atom_type_scat_source
N N 0.0061 0.0033 'International Tables Vol C Tables 4.2.6.8 and 6.1.1.4'
F F 0.0171 0.0103 'International Tables Vol C Tables 4.2.6.8 and 6.1.1.4'
H H 0.0000 0.0000 'International Tables Vol C Tables 4.2.6.8 and 6.1.1.4'
C C 0.0033 0.0016 'International Tables Vol C Tables 4.2.6.8 and 6.1.1.4'

loop_
_geom_angle_atom_site_label_1
_geom_angle_atom_site_label_2
_geom_angle_atom_site_label_3
_geom_angle
C8 N1 C2 108.80(9)
C8 N1 C10 123.45(9)
C2 N1 C10 127.58(9)
C3 C2 N1 107.14(9)
C3 C2 C16 128.65(10)
N1 C2 C16 124.14(9)
C2 C3 C9 108.20(10)
C2 C3 H2 124.9(8)
C9 C3 H2 126.8(8)
C9 C4 C5 110.28(9)
C9 C4 H4A 109.4(8)
C5 C4 H4A 110.8(8)
C9 C4 H4B 110.8(8)
C5 C4 H4B 110.2(8)
H4A C4 H4B 105.2(11)
C4 C5 C6 113.82(9)
C4 C5 H5A 109.5(8)
C6 C5 H5A 109.5(8)
C4 C5 H5B 108.3(8)
C6 C5 H5B 108.9(8)
H5A C5 H5B 106.6(11)
C23 C6 C22 109.11(10)
C23 C6 C5 110.21(10)
C22 C6 C5 109.50(9)
C23 C6 C7 110.68(9)
C22 C6 C7 108.25(9)
C5 C6 C7 109.06(9)
C8 C7 C6 110.07(9)
C8 C7 H6A 110.3(7)
C6 C7 H6A 109.0(7)
C8 C7 H6B 111.5(8)
C6 C7 H6B 110.2(8)
H6A C7 H6B 105.7(10)
C9 C8 N1 108.44(9)
C9 C8 C7 126.84(10)
N1 C8 C7 124.67(9)
C8 C9 C3 107.41(9)
C8 C9 C4 121.72(10)
C3 C9 C4 130.87(10)
C15 C10 C11 120.56(10)
C15 C10 N1 119.07(9)
C11 C10 N1 120.37(9)
C12 C11 C10 119.99(10)
C12 C11 H11 120.4(8)
C10 C11 H11 119.6(8)
C13 C12 C11 118.02(10)
C13 C12 H12 121.1(9)
C11 C12 H12 120.9(9)
F1 C13 C14 118.17(10)
F1 C13 C12 118.48(10)
C14 C13 C12 123.35(10)
C13 C14 C15 118.08(10)
C13 C14 H14 119.8(9)
C15 C14 H14 122.1(9)
C10 C15 C14 119.98(10)
C10 C15 H15 119.2(8)
C14 C15 H15 120.8(8)
C21 C16 C17 117.85(10)
C21 C16 C2 123.32(10)
C17 C16 C2 118.78(10)
C18 C17 C16 121.23(11)
C18 C17 H17 119.5(8)
C16 C17 H17 119.3(8)
C19 C18 C17 120.24(11)
C19 C18 H18 121.4(9)
C17 C18 H18 118.3(9)
C18 C19 C20 119.27(10)
C18 C19 H19 121.2(9)
C20 C19 H19 119.6(9)
C19 C20 C21 120.69(11)
C19 C20 H20 120.1(9)
C21 C20 H20 119.2(9)
C20 C21 C16 120.69(11)
C20 C21 H21 118.7(8)
C16 C21 H21 120.6(8)
C6 C22 H22A 110.1(9)
C6 C22 H22B 111.9(9)
H22A C22 H22B 108.3(13)
C6 C22 H22C 110.8(9)
H22A C22 H22C 108.9(13)
H22B C22 H22C 106.8(12)
C6 C23 H23A 110.5(9)
C6 C23 H23B 112.1(9)
H23A C23 H23B 106.6(12)
C6 C23 H23C 109.3(9)
H23A C23 H23C 109.8(13)
H23B C23 H23C 108.5(12)

loop_
_geom_bond_atom_site_label_1
_geom_bond_atom_site_label_2
_geom_bond_site_symmetry_2
_geom_bond_distance
_geom_bond_publ_flag
F1 C13 . 1.3603(12) ?
N1 C8 . 1.3851(13) ?
N1 C2 . 1.3935(14) ?
N1 C10 . 1.4280(13) ?
C2 C3 . 1.3799(15) ?
C2 C16 . 1.4706(14) ?
C3 C9 . 1.4189(15) ?
C3 H2 . 0.976(15) ?
C4 C9 . 1.5046(15) ?
C4 C5 . 1.5360(16) ?
C4 H4A . 1.000(14) ?
C4 H4B . 1.001(14) ?
C5 C6 . 1.5414(16) ?
C5 H5A . 1.004(14) ?
C5 H5B . 1.002(14) ?
C6 C23 . 1.5301(16) ?
C6 C22 . 1.5317(16) ?
C6 C7 . 1.5457(15) ?
C7 C8 . 1.4944(15) ?
C7 H6A . 1.032(12) ?
C7 H6B . 1.005(14) ?
C8 C9 . 1.3685(15) ?
C10 C15 . 1.3890(15) ?
C10 C11 . 1.3911(15) ?
C11 C12 . 1.3894(15) ?
C11 H11 . 0.956(14) ?
C12 C13 . 1.3799(17) ?
C12 H12 . 0.979(15) ?
C13 C14 . 1.3777(17) ?
C14 C15 . 1.3906(16) ?
C14 H14 . 0.959(15) ?
C15 H15 . 0.979(15) ?
C16 C21 . 1.4007(16) ?
C16 C17 . 1.4010(15) ?
C17 C18 . 1.3894(16) ?
C17 H17 . 0.978(14) ?
C18 C19 . 1.3867(18) ?
C18 H18 . 0.969(15) ?
C19 C20 . 1.3882(17) ?
C19 H19 . 0.968(14) ?
C20 C21 . 1.3908(16) ?
C20 H20 . 0.980(15) ?
C21 H21 . 0.993(14) ?
C22 H22A . 0.992(17) ?
C22 H22B . 0.998(16) ?
C22 H22C . 1.000(17) ?
C23 H23A . 0.999(16) ?
C23 H23B . 0.998(16) ?
C23 H23C . 0.988(16) ?

loop_
_geom_hbond_atom_site_label_D
_geom_hbond_atom_site_label_H
_geom_hbond_atom_site_label_A
_geom_hbond_site_symmetry_A
_geom_hbond_distance_DH
_geom_hbond_distance_HA
_geom_hbond_distance_DA
_geom_hbond_angle_DHA
_geom_hbond_publ_flag
C22 H22A F1 1_554 0.99(2) 2.50(2) 3.422(2) 154.0(10) yes
C15 H15 Cg1 2_666 0.98(2) 2.73(2) 3.549(2) 141.0(10) yes
C12 H12 Cg2 2_657 0.98(2) 2.62(2) 3.659(2) 154.0(10) yes

loop_
_geom_torsion_atom_site_label_1
_geom_torsion_atom_site_label_2
_geom_torsion_atom_site_label_3
_geom_torsion_atom_site_label_4
_geom_torsion
_geom_torsion_publ_flag
C8 N1 C2 C3 0.52(12) ?
C10 N1 C2 C3 175.81(9) ?
C8 N1 C2 C16 177.66(9) ?
C10 N1 C2 C16 -7.05(16) yes
N1 C2 C3 C9 0.01(12) ?
C16 C2 C3 C9 -176.96(10) ?
C9 C4 C5 C6 -44.48(13) yes
C4 C5 C6 C23 -58.79(12) ?
C4 C5 C6 C22 -178.82(9) ?
C4 C5 C6 C7 62.90(12) yes
C23 C6 C7 C8 76.83(11) ?
C22 C6 C7 C8 -163.64(9) ?
C5 C6 C7 C8 -44.57(12) yes
C2 N1 C8 C9 -0.86(12) ?
C10 N1 C8 C9 -176.39(9) yes
C2 N1 C8 C7 176.69(10) ?
C10 N1 C8 C7 1.16(16) ?
C6 C7 C8 C9 14.42(15) yes
C6 C7 C8 N1 -162.68(10) ?
N1 C8 C9 C3 0.85(12) ?
C7 C8 C9 C3 -176.64(10) ?
N1 C8 C9 C4 -179.35(10) ?
C7 C8 C9 C4 3.16(17) yes
C2 C3 C9 C8 -0.53(12) ?
C2 C3 C9 C4 179.69(11) ?
C5 C4 C9 C8 11.45(15) ?
C5 C4 C9 C3 -168.80(11) ?
C8 N1 C10 C15 -66.33(14) ?
C2 N1 C10 C15 119.02(12) ?
C8 N1 C10 C11 113.35(12) yes
C2 N1 C10 C11 -61.30(14) ?
C15 C10 C11 C12 0.16(16) ?
N1 C10 C11 C12 -179.52(9) ?
C10 C11 C12 C13 1.13(16) ?
C11 C12 C13 F1 177.49(9) ?
C11 C12 C13 C14 -1.63(17) ?
F1 C13 C14 C15 -178.34(9) ?
C12 C13 C14 C15 0.78(17) ?
C11 C10 C15 C14 -1.03(16) ?
N1 C10 C15 C14 178.65(9) ?
C13 C14 C15 C10 0.58(16) ?
C3 C2 C16 C21 143.96(12) ?
N1 C2 C16 C21 -32.54(16) ?
C3 C2 C16 C17 -33.21(16) ?
N1 C2 C16 C17 150.29(10) yes
C21 C16 C17 C18 -1.26(16) ?
C2 C16 C17 C18 176.06(10) ?
C16 C17 C18 C19 1.15(17) ?
C17 C18 C19 C20 0.06(17) ?
C18 C19 C20 C21 -1.12(17) ?
C19 C20 C21 C16 0.99(17) ?
C17 C16 C21 C20 0.20(16) ?
C2 C16 C21 C20 -176.99(10) ?

loop_
_cod_related_entry_id
_cod_related_entry_database
_cod_related_entry_code
1 ChemSpider 21134114
